data_4065325
loop_
_publ_author_name
'Henderson, Matthew A.'
'Luo, Jingwei'
'Oliver, Allen'
'McIndoe, J. Scott'

_publ_section_title
;
 The Pauson-Khand Reaction: A Gas-Phase and Solution-Phase Examination
 Using Electrospray Ionization Mass Spectrometry
;
_journal_issue 20
_journal_name_full Organometallics
_journal_page_first 5471
_journal_paper_doi 10.1021/om200717r
_journal_volume 30
_journal_year 2011
_chemical_formula_moiety 'C24 H20 B, C14 H14 Co2 N O6'
_chemical_formula_sum 'C38 H34 B Co2 N O6'
_chemical_formula_weight 729.33
_chemical_name_systematic
; 
 ? 
;
_space_group_IT_number 14
_symmetry_cell_setting monoclinic
_symmetry_space_group_name_Hall '-P 2ybc'
_symmetry_space_group_name_H-M 'P 1 21/c 1'
_atom_sites_solution_hydrogens geom
_atom_sites_solution_primary direct
_atom_sites_solution_secondary difmap
_audit_creation_method SHELXL-97
_cell_angle_alpha 90.00
_cell_angle_beta 113.705(2)
_cell_angle_gamma 90.00
_cell_formula_units_Z 4
_cell_length_a 19.100(2)
_cell_length_b 10.9572(11)
_cell_length_c 17.5214(18)
_cell_measurement_reflns_used 9925
_cell_measurement_temperature 120(2)
_cell_measurement_theta_max 26.27
_cell_measurement_theta_min 2.28
_cell_volume 3357.5(6)
_computing_cell_refinement 'Bruker SAINT v7.53A'
_computing_data_collection 'Bruker APEX-II v2008-6'
_computing_data_reduction 'Bruker SAINT v7.53A'
_computing_structure_refinement 'SHELXL-97 (Sheldrick, 1997)'
_computing_structure_solution 'SHELXS-97 (Sheldrick, 1990)'
_diffrn_ambient_temperature 120(2)
_diffrn_detector_area_resol_mean 83.33
_diffrn_measured_fraction_theta_full 0.998
_diffrn_measured_fraction_theta_max 0.998
_diffrn_measurement_device_type 'Bruker APEX-II'
_diffrn_measurement_method 'combination of \w and \f-scans '
_diffrn_radiation_monochromator graphite
_diffrn_radiation_source 'fine-focus sealed tube'
_diffrn_radiation_type MoK\a
_diffrn_radiation_wavelength 0.71073
_diffrn_reflns_av_R_equivalents 0.0339
_diffrn_reflns_av_sigmaI/netI 0.0209
_diffrn_reflns_limit_h_max 23
_diffrn_reflns_limit_h_min -23
_diffrn_reflns_limit_k_max 13
_diffrn_reflns_limit_k_min -13
_diffrn_reflns_limit_l_max 21
_diffrn_reflns_limit_l_min -21
_diffrn_reflns_number 48069
_diffrn_reflns_theta_full 26.45
_diffrn_reflns_theta_max 26.45
_diffrn_reflns_theta_min 1.16
_exptl_absorpt_coefficient_mu 1.036
_exptl_absorpt_correction_T_max 0.9310
_exptl_absorpt_correction_T_min 0.7462
_exptl_absorpt_correction_type numerical
_exptl_absorpt_process_details 'Sheldrick, 2008'
_exptl_crystal_colour red
_exptl_crystal_density_diffrn 1.443
_exptl_crystal_density_method 'not measured'
_exptl_crystal_description plate
_exptl_crystal_F_000 1504
_exptl_crystal_size_max 0.30
_exptl_crystal_size_mid 0.21
_exptl_crystal_size_min 0.07
_refine_diff_density_max 0.374
_refine_diff_density_min -0.315
_refine_diff_density_rms 0.069
_refine_ls_extinction_method none
_refine_ls_goodness_of_fit_ref 1.108
_refine_ls_hydrogen_treatment constr
_refine_ls_matrix_type full
_refine_ls_number_parameters 433
_refine_ls_number_reflns 6896
_refine_ls_number_restraints 0
_refine_ls_restrained_S_all 1.108
_refine_ls_R_factor_all 0.0351
_refine_ls_R_factor_gt 0.0279
_refine_ls_shift/su_max 0.001
_refine_ls_shift/su_mean 0.000
_refine_ls_structure_factor_coef Fsqd
_refine_ls_weighting_details 'calc w=1/[\s^2^(Fo^2^)+(0.0454P)^2^+1.6213P] where P=(Fo^2^+2Fc^2^)/3'
_refine_ls_weighting_scheme calc
_refine_ls_wR_factor_gt 0.0766
_refine_ls_wR_factor_ref 0.0866
_reflns_number_gt 5985
_reflns_number_total 6896
_reflns_threshold_expression >2sigma(I)
_cod_data_source_file om200717r_si_002.cif
_cod_data_source_block cmpd1
_cod_original_sg_symbol_H-M P2(1)/c
_cod_database_code 4065325

loop_
_symmetry_equiv_pos_as_xyz
'x, y, z'
'-x, y+1/2, -z+1/2'
'-x, -y, -z'
'x, -y-1/2, z-1/2'

loop_
_atom_site_label
_atom_site_type_symbol
_atom_site_fract_x
_atom_site_fract_y
_atom_site_fract_z
_atom_site_U_iso_or_equiv
_atom_site_adp_type
_atom_site_occupancy
_atom_site_symmetry_multiplicity
_atom_site_calc_flag
_atom_site_refinement_flags
Co1 Co 0.408500(14) 0.45992(2) 0.135078(15) 0.01913(8) Uani 1 1 d .
Co2 Co 0.349687(14) 0.27263(2) 0.058712(15) 0.01979(8) Uani 1 1 d .
O1 O 0.45964(9) 0.36904(16) 0.30787(9) 0.0369(4) Uani 1 1 d .
O2 O 0.40056(9) 0.71837(14) 0.17534(10) 0.0340(3) Uani 1 1 d .
O3 O 0.54645(10) 0.46139(18) 0.09899(12) 0.0502(5) Uani 1 1 d .
O4 O 0.21189(8) 0.12071(13) -0.01175(9) 0.0288(3) Uani 1 1 d .
O5 O 0.42602(9) 0.24996(18) -0.05727(11) 0.0451(4) Uani 1 1 d .
O6 O 0.42264(10) 0.10616(16) 0.20046(11) 0.0477(4) Uani 1 1 d .
N1 N 0.21262(8) 0.52320(13) -0.10461(9) 0.0159(3) Uani 1 1 d .
B1 B 0.18059(11) 0.95239(18) -0.24573(12) 0.0153(4) Uani 1 1 d .
C1 C 0.44124(11) 0.40331(19) 0.24181(12) 0.0250(4) Uani 1 1 d .
C2 C 0.40373(11) 0.61890(19) 0.15854(12) 0.0247(4) Uani 1 1 d .
C3 C 0.49345(12) 0.4622(2) 0.11268(13) 0.0311(5) Uani 1 1 d .
C4 C 0.26509(11) 0.17919(17) 0.01280(12) 0.0230(4) Uani 1 1 d .
C5 C 0.39839(11) 0.2533(2) -0.01104(13) 0.0278(4) Uani 1 1 d .
C6 C 0.39510(12) 0.1706(2) 0.14598(13) 0.0303(5) Uani 1 1 d .
C7 C 0.30142(10) 0.41008(16) 0.09182(11) 0.0185(4) Uani 1 1 d .
H7A H 0.2573 0.4214 0.1081 0.022 Uiso 1 1 calc R
C8 C 0.31876(10) 0.44313(16) 0.02820(11) 0.0171(4) Uani 1 1 d .
C9 C 0.29724(10) 0.51953(17) -0.04810(11) 0.0186(4) Uani 1 1 d .
H9A H 0.3254 0.4890 -0.0809 0.022 Uiso 1 1 calc R
H9B H 0.3147 0.6041 -0.0308 0.022 Uiso 1 1 calc R
C10 C 0.16690(10) 0.59041(16) -0.06327(11) 0.0189(4) Uani 1 1 d .
H10A H 0.1941 0.5888 -0.0018 0.023 Uiso 1 1 calc R
H10B H 0.1579 0.6764 -0.0821 0.023 Uiso 1 1 calc R
C11 C 0.09234(10) 0.52073(17) -0.09124(12) 0.0212(4) Uani 1 1 d .
H11A H 0.0572 0.5441 -0.1484 0.025 Uiso 1 1 calc R
H11B H 0.0666 0.5342 -0.0529 0.025 Uiso 1 1 calc R
C12 C 0.11899(11) 0.38896(16) -0.08791(12) 0.0205(4) Uani 1 1 d .
H12A H 0.1433 0.3593 -0.0297 0.025 Uiso 1 1 calc R
H12B H 0.0759 0.3344 -0.1201 0.025 Uiso 1 1 calc R
C13 C 0.17635(10) 0.39631(15) -0.12726(11) 0.0170(4) Uani 1 1 d .
H13A H 0.1506 0.3867 -0.1885 0.020 Uiso 1 1 calc R
H13B H 0.2157 0.3318 -0.1048 0.020 Uiso 1 1 calc R
C14 C 0.20539(11) 0.58889(17) -0.18275(11) 0.0212(4) Uani 1 1 d .
H14A H 0.2346 0.5451 -0.2091 0.032 Uiso 1 1 calc R
H14B H 0.2254 0.6720 -0.1687 0.032 Uiso 1 1 calc R
H14C H 0.1514 0.5924 -0.2214 0.032 Uiso 1 1 calc R
C21 C 0.25737(10) 0.91459(15) -0.16312(11) 0.0163(3) Uani 1 1 d .
C22 C 0.25614(10) 0.88767(16) -0.08545(11) 0.0180(4) Uani 1 1 d .
H22A H 0.2084 0.8883 -0.0805 0.022 Uiso 1 1 calc R
C23 C 0.32196(11) 0.86001(18) -0.01529(12) 0.0248(4) Uani 1 1 d .
H23A H 0.3185 0.8429 0.0362 0.030 Uiso 1 1 calc R
C24 C 0.39214(12) 0.8573(2) -0.02032(13) 0.0302(5) Uani 1 1 d .
H24A H 0.4371 0.8379 0.0273 0.036 Uiso 1 1 calc R
C25 C 0.39613(11) 0.8832(2) -0.09582(13) 0.0287(4) Uani 1 1 d .
H25A H 0.4441 0.8816 -0.1003 0.034 Uiso 1 1 calc R
C26 C 0.33027(11) 0.91146(17) -0.16483(12) 0.0214(4) Uani 1 1 d .
H26A H 0.3346 0.9296 -0.2158 0.026 Uiso 1 1 calc R
C31 C 0.10688(10) 0.95811(15) -0.21973(10) 0.0148(3) Uani 1 1 d .
C32 C 0.08543(10) 1.06533(16) -0.19089(11) 0.0174(4) Uani 1 1 d .
H32A H 0.1114 1.1390 -0.1915 0.021 Uiso 1 1 calc R
C33 C 0.02769(10) 1.06823(17) -0.16147(11) 0.0193(4) Uani 1 1 d .
H33A H 0.0151 1.1430 -0.1426 0.023 Uiso 1 1 calc R
C34 C -0.01153(10) 0.96243(17) -0.15958(11) 0.0196(4) Uani 1 1 d .
H34A H -0.0507 0.9639 -0.1391 0.024 Uiso 1 1 calc R
C35 C 0.00749(10) 0.85414(17) -0.18816(11) 0.0191(4) Uani 1 1 d .
H35A H -0.0188 0.7808 -0.1876 0.023 Uiso 1 1 calc R
C36 C 0.06499(10) 0.85349(16) -0.21754(11) 0.0176(4) Uani 1 1 d .
H36A H 0.0767 0.7786 -0.2372 0.021 Uiso 1 1 calc R
C41 C 0.16319(10) 0.85169(15) -0.32191(11) 0.0163(3) Uani 1 1 d .
C42 C 0.21692(11) 0.76740(16) -0.32623(11) 0.0191(4) Uani 1 1 d .
H42A H 0.2675 0.7696 -0.2843 0.023 Uiso 1 1 calc R
C43 C 0.19919(12) 0.68041(17) -0.38958(12) 0.0241(4) Uani 1 1 d .
H43A H 0.2375 0.6250 -0.3896 0.029 Uiso 1 1 calc R
C44 C 0.12659(13) 0.67412(18) -0.45221(12) 0.0269(4) Uani 1 1 d .
H44A H 0.1143 0.6147 -0.4951 0.032 Uiso 1 1 calc R
C45 C 0.07206(12) 0.75650(18) -0.45093(12) 0.0251(4) Uani 1 1 d .
H45A H 0.0219 0.7544 -0.4937 0.030 Uiso 1 1 calc R
C46 C 0.09031(11) 0.84259(17) -0.38709(11) 0.0207(4) Uani 1 1 d .
H46A H 0.0516 0.8976 -0.3877 0.025 Uiso 1 1 calc R
C51 C 0.19365(10) 1.08991(16) -0.27678(11) 0.0162(3) Uani 1 1 d .
C52 C 0.25506(11) 1.16582(17) -0.22965(11) 0.0196(4) Uani 1 1 d .
H52A H 0.2921 1.1358 -0.1785 0.024 Uiso 1 1 calc R
C53 C 0.26395(12) 1.28339(17) -0.25476(12) 0.0232(4) Uani 1 1 d .
H53A H 0.3069 1.3310 -0.2213 0.028 Uiso 1 1 calc R
C54 C 0.21061(12) 1.33108(17) -0.32804(12) 0.0231(4) Uani 1 1 d .
H54A H 0.2162 1.4115 -0.3451 0.028 Uiso 1 1 calc R
C55 C 0.14866(11) 1.25960(17) -0.37629(12) 0.0216(4) Uani 1 1 d .
H55A H 0.1115 1.2912 -0.4268 0.026 Uiso 1 1 calc R
C56 C 0.14069(10) 1.14184(16) -0.35107(11) 0.0189(4) Uani 1 1 d .
H56A H 0.0978 1.0946 -0.3853 0.023 Uiso 1 1 calc R

loop_
_atom_site_aniso_label
_atom_site_aniso_U_11
_atom_site_aniso_U_22
_atom_site_aniso_U_33
_atom_site_aniso_U_23
_atom_site_aniso_U_13
_atom_site_aniso_U_12
Co1 0.01344(13) 0.02783(15) 0.01472(13) -0.00029(10) 0.00421(10) -0.00189(9)
Co2 0.01694(14) 0.02267(14) 0.01747(14) 0.00098(10) 0.00453(11) 0.00345(9)
O1 0.0361(9) 0.0518(10) 0.0196(8) 0.0078(7) 0.0078(7) 0.0098(7)
O2 0.0337(9) 0.0295(8) 0.0349(9) -0.0007(7) 0.0098(7) -0.0037(6)
O3 0.0284(9) 0.0755(14) 0.0570(12) -0.0047(10) 0.0278(9) -0.0072(8)
O4 0.0301(8) 0.0240(7) 0.0290(8) -0.0055(6) 0.0086(6) -0.0026(6)
O5 0.0314(9) 0.0734(13) 0.0344(9) -0.0112(8) 0.0173(8) 0.0058(8)
O6 0.0467(10) 0.0424(10) 0.0393(10) 0.0153(8) 0.0021(8) 0.0134(8)
N1 0.0169(8) 0.0160(7) 0.0143(7) -0.0003(6) 0.0059(6) 0.0005(6)
B1 0.0146(9) 0.0163(9) 0.0155(10) 0.0001(7) 0.0066(8) 0.0002(7)
C1 0.0177(9) 0.0319(11) 0.0234(11) -0.0020(8) 0.0062(8) 0.0008(8)
C2 0.0188(9) 0.0338(12) 0.0181(9) 0.0032(8) 0.0039(8) -0.0044(8)
C3 0.0244(11) 0.0436(13) 0.0245(11) -0.0034(9) 0.0090(9) -0.0041(9)
C4 0.0274(11) 0.0207(9) 0.0187(9) 0.0014(7) 0.0072(8) 0.0060(8)
C5 0.0190(10) 0.0357(11) 0.0239(10) -0.0048(8) 0.0036(8) 0.0067(8)
C6 0.0253(11) 0.0303(11) 0.0295(11) 0.0017(9) 0.0050(9) 0.0045(9)
C7 0.0141(8) 0.0217(9) 0.0174(9) -0.0008(7) 0.0038(7) 0.0002(7)
C8 0.0121(8) 0.0209(9) 0.0170(9) -0.0020(7) 0.0045(7) -0.0009(7)
C9 0.0142(9) 0.0237(9) 0.0172(9) 0.0007(7) 0.0055(7) -0.0020(7)
C10 0.0198(9) 0.0178(9) 0.0200(9) -0.0042(7) 0.0090(8) 0.0013(7)
C11 0.0166(9) 0.0235(9) 0.0229(10) -0.0037(7) 0.0073(8) 0.0011(7)
C12 0.0197(9) 0.0200(9) 0.0221(9) -0.0020(7) 0.0087(8) -0.0027(7)
C13 0.0181(9) 0.0138(8) 0.0169(9) -0.0013(6) 0.0046(7) -0.0005(7)
C14 0.0290(10) 0.0183(9) 0.0151(9) 0.0032(7) 0.0077(8) 0.0010(7)
C21 0.0163(9) 0.0130(8) 0.0192(9) -0.0009(7) 0.0066(7) 0.0001(6)
C22 0.0185(9) 0.0171(8) 0.0178(9) -0.0013(7) 0.0068(7) 0.0010(7)
C23 0.0269(10) 0.0286(10) 0.0170(9) 0.0013(8) 0.0067(8) 0.0044(8)
C24 0.0207(10) 0.0399(12) 0.0224(10) 0.0029(9) 0.0006(8) 0.0073(9)
C25 0.0169(9) 0.0396(12) 0.0293(11) 0.0015(9) 0.0087(8) 0.0034(8)
C26 0.0193(9) 0.0256(10) 0.0200(9) 0.0010(7) 0.0086(8) 0.0003(7)
C31 0.0123(8) 0.0179(8) 0.0121(8) 0.0018(6) 0.0028(7) 0.0006(6)
C32 0.0163(9) 0.0172(8) 0.0176(9) 0.0003(7) 0.0058(7) -0.0015(7)
C33 0.0207(9) 0.0191(9) 0.0194(9) -0.0020(7) 0.0094(8) 0.0016(7)
C34 0.0146(9) 0.0270(10) 0.0183(9) 0.0025(7) 0.0077(7) 0.0010(7)
C35 0.0164(9) 0.0202(9) 0.0196(9) 0.0026(7) 0.0062(7) -0.0035(7)
C36 0.0170(9) 0.0172(8) 0.0182(9) 0.0006(7) 0.0066(7) 0.0008(7)
C41 0.0194(9) 0.0155(8) 0.0166(9) 0.0021(7) 0.0100(7) -0.0018(7)
C42 0.0220(9) 0.0193(9) 0.0186(9) 0.0027(7) 0.0109(8) 0.0004(7)
C43 0.0358(11) 0.0187(9) 0.0262(10) 0.0014(7) 0.0214(9) 0.0009(8)
C44 0.0438(12) 0.0211(10) 0.0219(10) -0.0056(8) 0.0196(9) -0.0102(8)
C45 0.0270(11) 0.0284(10) 0.0182(9) -0.0010(8) 0.0073(8) -0.0101(8)
C46 0.0207(9) 0.0212(9) 0.0208(9) 0.0005(7) 0.0090(8) -0.0023(7)
C51 0.0169(9) 0.0172(8) 0.0181(9) -0.0005(7) 0.0108(7) 0.0011(7)
C52 0.0213(9) 0.0199(9) 0.0189(9) -0.0009(7) 0.0093(8) -0.0008(7)
C53 0.0272(10) 0.0204(9) 0.0257(10) -0.0068(7) 0.0144(8) -0.0062(7)
C54 0.0338(11) 0.0147(9) 0.0284(10) 0.0006(7) 0.0204(9) 0.0005(8)
C55 0.0236(10) 0.0222(9) 0.0224(10) 0.0051(7) 0.0129(8) 0.0070(7)
C56 0.0163(9) 0.0204(9) 0.0219(9) 0.0003(7) 0.0099(7) 0.0017(7)

loop_
_atom_type_symbol
_atom_type_description
_atom_type_scat_dispersion_real
_atom_type_scat_dispersion_imag
_atom_type_scat_source
C C 0.0033 0.0016 'International Tables Vol C Tables 4.2.6.8 and 6.1.1.4'
H H 0.0000 0.0000 'International Tables Vol C Tables 4.2.6.8 and 6.1.1.4'
N N 0.0061 0.0033 'International Tables Vol C Tables 4.2.6.8 and 6.1.1.4'
O O 0.0106 0.0060 'International Tables Vol C Tables 4.2.6.8 and 6.1.1.4'
B B 0.0013 0.0007 'International Tables Vol C Tables 4.2.6.8 and 6.1.1.4'
Co Co 0.3494 0.9721 'International Tables Vol C Tables 4.2.6.8 and 6.1.1.4'

loop_
_geom_angle_atom_site_label_1
_geom_angle_atom_site_label_2
_geom_angle_atom_site_label_3
_geom_angle
C2 Co1 C3 99.65(10)
C2 Co1 C1 97.05(9)
C3 Co1 C1 104.96(9)
C2 Co1 C7 102.59(8)
C3 Co1 C7 143.86(9)
C1 Co1 C7 100.18(8)
C2 Co1 C8 101.68(8)
C3 Co1 C8 107.86(9)
C1 Co1 C8 138.52(8)
C7 Co1 C8 39.73(7)
C2 Co1 Co2 151.29(6)
C3 Co1 Co2 98.41(7)
C1 Co1 Co2 99.62(7)
C7 Co1 Co2 51.50(5)
C8 Co1 Co2 51.25(5)
C4 Co2 C6 93.74(9)
C4 Co2 C5 104.01(9)
C6 Co2 C5 107.13(10)
C4 Co2 C8 107.47(8)
C6 Co2 C8 143.69(9)
C5 Co2 C8 96.13(9)
C4 Co2 C7 97.10(8)
C6 Co2 C7 110.21(9)
C5 Co2 C7 135.39(9)
C8 Co2 C7 39.60(7)
C4 Co2 Co1 147.80(6)
C6 Co2 Co1 95.55(7)
C5 Co2 Co1 102.55(7)
C8 Co2 Co1 51.49(5)
C7 Co2 Co1 50.80(5)
C14 N1 C9 106.89(13)
C14 N1 C10 109.88(14)
C9 N1 C10 111.38(13)
C14 N1 C13 109.40(13)
C9 N1 C13 113.35(13)
C10 N1 C13 105.95(13)
C31 B1 C21 108.96(14)
C31 B1 C51 108.36(14)
C21 B1 C51 108.64(14)
C31 B1 C41 109.33(14)
C21 B1 C41 111.08(14)
C51 B1 C41 110.43(14)
O1 C1 Co1 178.14(18)
O2 C2 Co1 178.11(18)
O3 C3 Co1 178.7(2)
O4 C4 Co2 176.18(17)
O5 C5 Co2 174.4(2)
O6 C6 Co2 179.1(2)
C8 C7 Co1 71.04(11)
C8 C7 Co2 70.06(11)
Co1 C7 Co2 77.70(7)
C7 C8 C9 146.24(17)
C7 C8 Co2 70.34(11)
C9 C8 Co2 136.26(13)
C7 C8 Co1 69.23(11)
C9 C8 Co1 128.36(13)
Co2 C8 Co1 77.26(7)
C8 C9 N1 115.96(14)
C11 C10 N1 104.24(14)
C10 C11 C12 102.08(14)
C13 C12 C11 102.94(14)
C12 C13 N1 105.36(14)
C22 C21 C26 114.78(16)
C22 C21 B1 123.36(15)
C26 C21 B1 121.83(16)
C23 C22 C21 122.76(17)
C24 C23 C22 120.25(18)
C23 C24 C25 119.02(18)
C24 C25 C26 120.02(18)
C25 C26 C21 123.16(18)
C32 C31 C36 114.87(16)
C32 C31 B1 122.51(15)
C36 C31 B1 122.37(15)
C33 C32 C31 122.79(16)
C34 C33 C32 120.33(17)
C33 C34 C35 118.82(17)
C36 C35 C34 119.86(16)
C35 C36 C31 123.32(16)
C46 C41 C42 114.58(16)
C46 C41 B1 120.91(16)
C42 C41 B1 124.47(16)
C43 C42 C41 122.82(18)
C44 C43 C42 120.68(18)
C43 C44 C45 118.41(18)
C44 C45 C46 120.40(19)
C45 C46 C41 123.09(18)
C52 C51 C56 115.10(16)
C52 C51 B1 123.15(16)
C56 C51 B1 121.65(16)
C53 C52 C51 122.76(18)
C54 C53 C52 120.34(18)
C53 C54 C55 118.86(17)
C54 C55 C56 120.35(18)
C55 C56 C51 122.58(17)
C8 C7 H7A 136.5
Co1 C7 H7A 136.5
Co2 C7 H7A 136.5
C8 C9 H9A 108.3
N1 C9 H9A 108.3
C8 C9 H9B 108.3
N1 C9 H9B 108.3
H9A C9 H9B 107.4
C11 C10 H10A 110.9
N1 C10 H10A 110.9
C11 C10 H10B 110.9
N1 C10 H10B 110.9
H10A C10 H10B 108.9
C10 C11 H11A 111.4
C12 C11 H11A 111.4
C10 C11 H11B 111.4
C12 C11 H11B 111.4
H11A C11 H11B 109.2
C13 C12 H12A 111.2
C11 C12 H12A 111.2
C13 C12 H12B 111.2
C11 C12 H12B 111.2
H12A C12 H12B 109.1
C12 C13 H13A 110.7
N1 C13 H13A 110.7
C12 C13 H13B 110.7
N1 C13 H13B 110.7
H13A C13 H13B 108.8
N1 C14 H14A 109.5
N1 C14 H14B 109.5
H14A C14 H14B 109.5
N1 C14 H14C 109.5
H14A C14 H14C 109.5
H14B C14 H14C 109.5
C23 C22 H22A 118.6
C21 C22 H22A 118.6
C24 C23 H23A 119.9
C22 C23 H23A 119.9
C23 C24 H24A 120.5
C25 C24 H24A 120.5
C24 C25 H25A 120.0
C26 C25 H25A 120.0
C25 C26 H26A 118.4
C21 C26 H26A 118.4
C32 C31 B1 122.51(15)
C36 C31 B1 122.37(15)
C33 C32 H32A 118.6
C31 C32 H32A 118.6
C34 C33 H33A 119.8
C32 C33 H33A 119.8
C33 C34 H34A 120.6
C35 C34 H34A 120.6
C36 C35 H35A 120.1
C34 C35 H35A 120.1
C35 C36 H36A 118.3
C31 C36 H36A 118.3
C43 C42 H42A 118.6
C41 C42 H42A 118.6
C44 C43 H43A 119.7
C42 C43 H43A 119.7
C43 C44 H44A 120.8
C45 C44 H44A 120.8
C44 C45 H45A 119.8
C46 C45 H45A 119.8
C45 C46 H46A 118.5
C41 C46 H46A 118.5
C53 C52 H52A 118.6
C51 C52 H52A 118.6
C54 C53 H53A 119.8
C52 C53 H53A 119.8
C53 C54 H54A 120.6
C55 C54 H54A 120.6
C54 C55 H55A 119.8
C56 C55 H55A 119.8
C55 C56 H56A 118.7
C51 C56 H56A 118.7

loop_
_geom_bond_atom_site_label_1
_geom_bond_atom_site_label_2
_geom_bond_distance
Co1 C2 1.800(2)
Co1 C3 1.816(2)
Co1 C1 1.826(2)
Co1 C7 1.9518(18)
Co1 C8 1.9743(18)
Co1 Co2 2.4607(4)
Co2 C4 1.806(2)
Co2 C6 1.809(2)
Co2 C5 1.822(2)
Co2 C8 1.9675(18)
Co2 C7 1.9710(18)
O1 C1 1.130(2)
O2 C2 1.137(3)
O3 C3 1.130(3)
O4 C4 1.130(2)
O5 C5 1.131(3)
O6 C6 1.133(3)
N1 C14 1.503(2)
N1 C9 1.519(2)
N1 C10 1.529(2)
N1 C13 1.533(2)
B1 C31 1.646(3)
B1 C21 1.646(3)
B1 C51 1.655(3)
B1 C41 1.659(3)
C7 C8 1.334(3)
C8 C9 1.488(2)
C10 C11 1.513(3)
C11 C12 1.524(3)
C12 C13 1.513(2)
C21 C22 1.402(2)
C21 C26 1.405(3)
C22 C23 1.393(3)
C23 C24 1.379(3)
C24 C25 1.385(3)
C25 C26 1.385(3)
C31 C32 1.403(2)
C31 C36 1.407(2)
C32 C33 1.393(2)
C33 C34 1.388(3)
C34 C35 1.392(3)
C35 C36 1.388(3)
C41 C46 1.405(3)
C41 C42 1.405(2)
C42 C43 1.398(3)
C43 C44 1.381(3)
C44 C45 1.385(3)
C45 C46 1.396(3)
C51 C52 1.404(3)
C51 C56 1.408(2)
C52 C53 1.394(3)
C53 C54 1.381(3)
C54 C55 1.387(3)
C55 C56 1.392(3)
C7 H7A 1.0000
C9 H9A 0.9900
C9 H9B 0.9900
C10 H10A 0.9900
C10 H10B 0.9900
C11 H11A 0.9900
C11 H11B 0.9900
C12 H12A 0.9900
C12 H12B 0.9900
C13 H13A 0.9900
C13 H13B 0.9900
C14 H14A 0.9800
C14 H14B 0.9800
C14 H14C 0.9800
C22 H22A 0.9500
C23 H23A 0.9500
C24 H24A 0.9500
C25 H25A 0.9500
C26 H26A 0.9500
C32 H32A 0.9500
C33 H33A 0.9500
C34 H34A 0.9500
C35 H35A 0.9500
C36 H36A 0.9500
C42 H42A 0.9500
C43 H43A 0.9500
C44 H44A 0.9500
C45 H45A 0.9500
C46 H46A 0.9500
C52 H52A 0.9500
C53 H53A 0.9500
C54 H54A 0.9500
C55 H55A 0.9500
C56 H56A 0.9500

loop_
_geom_torsion_atom_site_label_1
_geom_torsion_atom_site_label_2
_geom_torsion_atom_site_label_3
_geom_torsion_atom_site_label_4
_geom_torsion
C2 Co1 Co2 C4 -34.79(18)
C3 Co1 Co2 C4 -163.28(13)
C1 Co1 Co2 C4 89.88(13)
C7 Co1 Co2 C4 -5.52(13)
C8 Co1 Co2 C4 -57.09(13)
C2 Co1 Co2 C6 -140.89(15)
C3 Co1 Co2 C6 90.61(10)
C1 Co1 Co2 C6 -16.22(9)
C7 Co1 Co2 C6 -111.63(10)
C8 Co1 Co2 C6 -163.19(10)
C2 Co1 Co2 C5 110.16(15)
C3 Co1 Co2 C5 -18.33(10)
C1 Co1 Co2 C5 -125.17(9)
C7 Co1 Co2 C5 139.43(9)
C8 Co1 Co2 C5 87.86(9)
C2 Co1 Co2 C8 22.30(15)
C3 Co1 Co2 C8 -106.19(10)
C1 Co1 Co2 C8 146.97(9)
C7 Co1 Co2 C8 51.56(9)
C2 Co1 Co2 C7 -29.27(15)
C3 Co1 Co2 C7 -157.76(10)
C1 Co1 Co2 C7 95.40(9)
C8 Co1 Co2 C7 -51.56(9)
C2 Co1 C7 C8 93.19(12)
C3 Co1 C7 C8 -33.5(2)
C1 Co1 C7 C8 -167.14(12)
Co2 Co1 C7 C8 -72.89(10)
C2 Co1 C7 Co2 166.08(7)
C3 Co1 C7 Co2 39.42(17)
C1 Co1 C7 Co2 -94.25(8)
C8 Co1 C7 Co2 72.89(10)
C4 Co2 C7 C8 -108.90(12)
C6 Co2 C7 C8 154.44(12)
C5 Co2 C7 C8 9.37(16)
Co1 Co2 C7 C8 74.06(10)
C4 Co2 C7 Co1 177.04(7)
C6 Co2 C7 Co1 80.38(9)
C5 Co2 C7 Co1 -64.69(12)
C8 Co2 C7 Co1 -74.06(10)
Co1 C7 C8 C9 -128.8(3)
Co2 C7 C8 C9 147.8(3)
Co1 C7 C8 Co2 83.40(5)
Co2 C7 C8 Co1 -83.40(5)
C4 Co2 C8 C7 79.81(12)
C6 Co2 C8 C7 -43.14(19)
C5 Co2 C8 C7 -173.40(12)
Co1 Co2 C8 C7 -72.22(10)
C4 Co2 C8 C9 -74.83(19)
C6 Co2 C8 C9 162.23(18)
C5 Co2 C8 C9 31.97(19)
C7 Co2 C8 C9 -154.6(2)
Co1 Co2 C8 C9 133.1(2)
C4 Co2 C8 Co1 152.03(7)
C6 Co2 C8 Co1 29.08(16)
C5 Co2 C8 Co1 -101.18(8)
C7 Co2 C8 Co1 72.22(10)
C2 Co1 C8 C7 -95.72(12)
C3 Co1 C8 C7 160.02(12)
C1 Co1 C8 C7 19.31(17)
Co2 Co1 C8 C7 73.55(11)
C2 Co1 C8 C9 50.77(17)
C3 Co1 C8 C9 -53.49(18)
C1 Co1 C8 C9 165.80(15)
C7 Co1 C8 C9 146.5(2)
Co2 Co1 C8 C9 -139.96(18)
C2 Co1 C8 Co2 -169.27(7)
C3 Co1 C8 Co2 86.47(9)
C1 Co1 C8 Co2 -54.24(13)
C7 Co1 C8 Co2 -73.55(11)
C7 C8 C9 N1 -42.5(4)
Co2 C8 C9 N1 91.0(2)
Co1 C8 C9 N1 -154.19(13)
C14 N1 C9 C8 -171.71(15)
C10 N1 C9 C8 68.26(19)
C13 N1 C9 C8 -51.1(2)
C14 N1 C10 C11 98.39(16)
C9 N1 C10 C11 -143.36(14)
C13 N1 C10 C11 -19.68(17)
N1 C10 C11 C12 39.16(17)
C10 C11 C12 C13 -43.99(18)
C11 C12 C13 N1 31.71(17)
C14 N1 C13 C12 -125.97(15)
C9 N1 C13 C12 114.85(15)
C10 N1 C13 C12 -7.58(17)
C31 B1 C21 C22 2.4(2)
C51 B1 C21 C22 120.24(17)
C41 B1 C21 C22 -118.11(18)
C31 B1 C21 C26 -175.17(15)
C51 B1 C21 C26 -57.3(2)
C41 B1 C21 C26 64.3(2)
C26 C21 C22 C23 0.0(3)
B1 C21 C22 C23 -177.67(17)
C21 C22 C23 C24 -0.5(3)
C22 C23 C24 C25 0.4(3)
C23 C24 C25 C26 0.1(3)
C24 C25 C26 C21 -0.5(3)
C22 C21 C26 C25 0.5(3)
B1 C21 C26 C25 178.22(18)
C21 B1 C31 C32 90.38(19)
C51 B1 C31 C32 -27.7(2)
C41 B1 C31 C32 -148.06(16)
C21 B1 C31 C36 -83.7(2)
C51 B1 C31 C36 158.27(16)
C41 B1 C31 C36 37.9(2)
C36 C31 C32 C33 0.7(3)
B1 C31 C32 C33 -173.83(16)
C31 C32 C33 C34 0.0(3)
C32 C33 C34 C35 -0.5(3)
C33 C34 C35 C36 0.2(3)
C34 C35 C36 C31 0.5(3)
C32 C31 C36 C35 -0.9(3)
B1 C31 C36 C35 173.55(16)
C31 B1 C41 C46 39.9(2)
C21 B1 C41 C46 160.22(16)
C51 B1 C41 C46 -79.2(2)
C31 B1 C41 C42 -137.89(17)
C21 B1 C41 C42 -17.6(2)
C51 B1 C41 C42 102.98(19)
C46 C41 C42 C43 -0.8(3)
B1 C41 C42 C43 177.18(16)
C41 C42 C43 C44 0.4(3)
C42 C43 C44 C45 0.4(3)
C43 C44 C45 C46 -0.7(3)
C44 C45 C46 C41 0.3(3)
C42 C41 C46 C45 0.4(3)
B1 C41 C46 C45 -177.60(16)
C31 B1 C51 C52 108.17(18)
C21 B1 C51 C52 -10.1(2)
C41 B1 C51 C52 -132.11(17)
C31 B1 C51 C56 -68.1(2)
C21 B1 C51 C56 173.66(15)
C41 B1 C51 C56 51.6(2)
C56 C51 C52 C53 -0.9(3)
B1 C51 C52 C53 -177.41(17)
C51 C52 C53 C54 1.1(3)
C52 C53 C54 C55 -0.6(3)
C53 C54 C55 C56 -0.1(3)
C54 C55 C56 C51 0.2(3)
C52 C51 C56 C55 0.3(2)
B1 C51 C56 C55 176.82(16)
